data_1505056
loop_
_publ_author_name
'Ueda, T.'
'Kurokawa, K.'
'Eguchi, T.'
'Kachi-Terajima, C.'
'Takamizawa, S.'

_publ_section_title
;
 Local Structure and Xenon Adsorption Behavior of Metal-Organic Framework
 System [M2(O2CPh)4(pyz)]n (M = Rh and Cu) As Studied with Use of
 Single-Crystal X-ray Diffraction, Adsorption Isotherm, and Xenon-129 NMR
;
_journal_issue 3
_journal_name_full 'Journal of Physical Chemistry C'
_journal_page_first 1524
_journal_paper_doi 10.1021/jp065321x
_journal_volume 111
_journal_year 2007
_chemical_formula_sum 'C32 H24 Ar1.04 Cu2 N2 O8'
_chemical_formula_weight 733.16
_chemical_name_systematic
; 
 ? 
;
_space_group_IT_number 15
_symmetry_cell_setting monoclinic
_symmetry_space_group_name_Hall '-C 2yc'
_symmetry_space_group_name_H-M 'C 1 2/c 1'
_atom_sites_solution_hydrogens geom
_atom_sites_solution_primary direct
_atom_sites_solution_secondary difmap
_audit_creation_method SHELXL-97
_cell_angle_alpha 90.00
_cell_angle_beta 98.001(5)
_cell_angle_gamma 90.00
_cell_formula_units_Z 4
_cell_length_a 18.396(4)
_cell_length_b 9.702(2)
_cell_length_c 19.188(4)
_cell_measurement_temperature 298
_cell_volume 3391.3(12)
_computing_structure_refinement 'SHELXL-97 (Sheldrick, 1997)'
_computing_structure_solution 'SHELXS-97 (Sheldrick, 1990)'
_diffrn_ambient_temperature 298
_diffrn_measured_fraction_theta_full 0.995
_diffrn_measured_fraction_theta_max 0.995
_diffrn_measurement_device_type 8.366
_diffrn_radiation_monochromator graphite
_diffrn_radiation_source 'fine-focus sealed tube'
_diffrn_radiation_type MoK\a
_diffrn_radiation_wavelength 0.71073
_diffrn_reflns_av_R_equivalents 0.0848
_diffrn_reflns_av_sigmaI/netI 0.1018
_diffrn_reflns_limit_h_max 24
_diffrn_reflns_limit_h_min -21
_diffrn_reflns_limit_k_max 12
_diffrn_reflns_limit_k_min -12
_diffrn_reflns_limit_l_max 23
_diffrn_reflns_limit_l_min -25
_diffrn_reflns_number 12261
_diffrn_reflns_theta_full 28.36
_diffrn_reflns_theta_max 28.36
_diffrn_reflns_theta_min 2.14
_exptl_absorpt_coefficient_mu 1.407
_exptl_absorpt_correction_T_max 0.8958
_exptl_absorpt_correction_T_min 0.4857
_exptl_absorpt_correction_type empirical
_exptl_absorpt_process_details
;
SADABS; sheldrick, 1996
;
_exptl_crystal_colour blue
_exptl_crystal_density_diffrn 1.436
_exptl_crystal_density_method 'not measured'
_exptl_crystal_description plate
_exptl_crystal_F_000 1483
_exptl_crystal_size_max 0.60
_exptl_crystal_size_mid 0.17
_exptl_crystal_size_min 0.08
_refine_diff_density_max 0.478
_refine_diff_density_min -0.468
_refine_diff_density_rms 0.105
_refine_ls_extinction_method none
_refine_ls_goodness_of_fit_ref 0.954
_refine_ls_hydrogen_treatment constr
_refine_ls_matrix_type full
_refine_ls_number_parameters 211
_refine_ls_number_reflns 4215
_refine_ls_number_restraints 276
_refine_ls_restrained_S_all 1.026
_refine_ls_R_factor_all 0.1652
_refine_ls_R_factor_gt 0.0685
_refine_ls_shift/su_max 0.000
_refine_ls_shift/su_mean 0.000
_refine_ls_structure_factor_coef Fsqd
_refine_ls_weighting_details 'calc w=1/[\s^2^(Fo^2^)+(0.0876P)^2^+0.0000P] where P=(Fo^2^+2Fc^2^)/3'
_refine_ls_weighting_scheme calc
_refine_ls_wR_factor_gt 0.1512
_refine_ls_wR_factor_ref 0.1924
_reflns_number_gt 1883
_reflns_number_total 4215
_reflns_threshold_expression >2sigma(I)
_cod_data_source_file jp065321xsi20060817_042244.cif
_cod_data_source_block 41120n1_1b_Ar
_cod_depositor_comments
;
The following automatic conversions were performed:

'_symmetry_cell_setting' value 'Monoclinic' changed to 'monoclinic'
according to /home/saulius/struct/CIF-dictionaries/cif_core.dic
dictionary named 'cif_core.dic' version 2.4.1 from 2010-06-29.

Automatic conversion script
Id: cif_fix_values 1715 2011-07-08 13:25:40Z adriana 
;
_cod_original_cell_volume 3391.4(13)
_cod_original_sg_symbol_H-M C2/c
_cod_database_code 1505056

loop_
_symmetry_equiv_pos_as_xyz
'x, y, z'
'-x, y, -z+1/2'
'x+1/2, y+1/2, z'
'-x+1/2, y+1/2, -z+1/2'
'-x, -y, -z'
'x, -y, z-1/2'
'-x+1/2, -y+1/2, -z'
'x+1/2, -y+1/2, z-1/2'

loop_
_atom_site_label
_atom_site_type_symbol
_atom_site_fract_x
_atom_site_fract_y
_atom_site_fract_z
_atom_site_U_iso_or_equiv
_atom_site_adp_type
_atom_site_occupancy
_atom_site_symmetry_multiplicity
_atom_site_calc_flag
_atom_site_refinement_flags
Ar1S Ar 0.5745(5) 0.6907(9) 0.5169(4) 0.210(6) Uani 0.510(11) 1 d PU
C1 C 0.6266(4) 0.7713(6) 0.7114(3) 0.0524(12) Uani 1 1 d U
C2 C 0.6999(4) 0.7710(6) 0.6896(4) 0.0566(13) Uani 1 1 d U
C3 C 0.7420(4) 0.8888(7) 0.6929(4) 0.0675(16) Uani 1 1 d U
H3 H 0.7249 0.9690 0.7116 0.081 Uiso 1 1 calc R
C4 C 0.8086(4) 0.8893(8) 0.6689(4) 0.0809(18) Uani 1 1 d U
H4 H 0.8356 0.9706 0.6706 0.097 Uiso 1 1 calc R
C5 C 0.8357(5) 0.7747(9) 0.6431(5) 0.0932(19) Uani 1 1 d U
H5 H 0.8800 0.7783 0.6250 0.112 Uiso 1 1 calc R
C6 C 0.7982(5) 0.6508(9) 0.6433(5) 0.0936(19) Uani 1 1 d U
H6 H 0.8183 0.5696 0.6287 0.112 Uiso 1 1 calc R
C7 C 0.7291(4) 0.6511(8) 0.6660(4) 0.0769(17) Uani 1 1 d U
H7 H 0.7025 0.5696 0.6652 0.092 Uiso 1 1 calc R
C8 C 0.4387(4) 0.7794(7) 0.6226(4) 0.0571(13) Uani 1 1 d U
C9 C 0.3990(4) 0.7830(7) 0.5502(4) 0.0672(15) Uani 1 1 d U
C10 C 0.3948(4) 0.9021(8) 0.5113(4) 0.0783(18) Uani 1 1 d U
H10 H 0.4178 0.9815 0.5306 0.094 Uiso 1 1 calc R
C11 C 0.3572(5) 0.9057(9) 0.4442(5) 0.093(2) Uani 1 1 d U
H11 H 0.3563 0.9867 0.4182 0.112 Uiso 1 1 calc R
C12 C 0.3213(5) 0.7927(9) 0.4154(5) 0.099(2) Uani 1 1 d U
H12 H 0.2949 0.7969 0.3704 0.118 Uiso 1 1 calc R
C13 C 0.3242(5) 0.6772(10) 0.4517(5) 0.099(2) Uani 1 1 d U
H13 H 0.3001 0.5996 0.4315 0.119 Uiso 1 1 calc R
C14 C 0.3629(4) 0.6679(9) 0.5201(5) 0.0864(18) Uani 1 1 d U
H14 H 0.3642 0.5853 0.5449 0.104 Uiso 1 1 calc R
C15 C 0.5315(3) 0.3448(5) 0.7030(3) 0.0457(12) Uani 1 1 d U
H15 H 0.5541 0.3914 0.6696 0.055 Uiso 1 1 calc R
C16 C 0.5310(3) 0.2031(5) 0.7033(3) 0.0479(13) Uani 1 1 d U
H16 H 0.5531 0.1559 0.6696 0.057 Uiso 1 1 calc R
Cu1 Cu 0.5000 0.64159(8) 0.7500 0.0474(4) Uani 1 2 d SU
Cu2 Cu 0.5000 0.90843(8) 0.7500 0.0481(4) Uani 1 2 d SU
N1 N 0.5000 0.4166(6) 0.7500 0.0432(15) Uani 1 2 d SU
N2 N 0.5000 0.1321(6) 0.7500 0.0422(15) Uani 1 2 d SU
O1 O 0.5935(2) 0.6576(4) 0.7135(2) 0.0565(11) Uani 1 1 d U
O2 O 0.5998(2) 0.8857(4) 0.7271(2) 0.0562(11) Uani 1 1 d U
O3 O 0.4469(2) 0.6651(4) 0.6539(2) 0.0593(11) Uani 1 1 d U
O4 O 0.4609(2) 0.8919(4) 0.6502(2) 0.0604(12) Uani 1 1 d U

loop_
_atom_site_aniso_label
_atom_site_aniso_U_11
_atom_site_aniso_U_22
_atom_site_aniso_U_33
_atom_site_aniso_U_23
_atom_site_aniso_U_13
_atom_site_aniso_U_12
Ar1S 0.213(7) 0.226(7) 0.200(7) 0.003(4) 0.056(4) 0.043(4)
C1 0.060(2) 0.035(2) 0.064(3) 0.002(2) 0.013(2) -0.003(2)
C2 0.057(3) 0.047(2) 0.066(3) 0.001(2) 0.011(2) -0.001(2)
C3 0.065(3) 0.060(3) 0.078(3) 0.004(2) 0.010(3) -0.004(2)
C4 0.072(3) 0.078(3) 0.092(3) 0.007(3) 0.009(3) -0.010(3)
C5 0.080(3) 0.099(3) 0.103(3) 0.000(3) 0.017(3) -0.004(3)
C6 0.085(3) 0.094(3) 0.104(3) -0.010(3) 0.020(3) 0.002(3)
C7 0.074(3) 0.073(3) 0.087(3) -0.007(3) 0.021(3) -0.003(3)
C8 0.065(3) 0.045(2) 0.062(3) 0.000(2) 0.010(2) -0.004(2)
C9 0.071(3) 0.063(2) 0.069(3) -0.005(2) 0.012(2) -0.004(2)
C10 0.080(3) 0.078(3) 0.076(3) 0.000(3) 0.007(3) 0.001(3)
C11 0.097(3) 0.095(3) 0.087(3) 0.005(3) 0.007(3) 0.002(3)
C12 0.100(3) 0.102(3) 0.091(3) -0.002(3) 0.004(3) -0.001(3)
C13 0.102(3) 0.097(3) 0.095(3) -0.011(3) 0.004(3) -0.010(3)
C14 0.092(3) 0.082(3) 0.084(3) -0.007(3) 0.007(3) -0.009(3)
C15 0.054(3) 0.029(2) 0.057(3) 0.002(2) 0.018(2) -0.001(2)
C16 0.056(3) 0.031(2) 0.060(3) -0.003(2) 0.019(2) 0.001(2)
Cu1 0.0602(8) 0.0155(5) 0.0685(8) 0.000 0.0157(6) 0.000
Cu2 0.0658(8) 0.0149(5) 0.0636(8) 0.000 0.0091(6) 0.000
N1 0.049(3) 0.027(3) 0.054(3) 0.000 0.008(3) 0.000
N2 0.050(3) 0.023(2) 0.055(3) 0.000 0.012(3) 0.000
O1 0.064(2) 0.034(2) 0.075(3) -0.0008(18) 0.023(2) -0.0032(18)
O2 0.064(2) 0.0327(18) 0.074(3) -0.0030(17) 0.018(2) -0.0024(18)
O3 0.070(3) 0.041(2) 0.066(3) -0.0014(18) 0.006(2) -0.0054(19)
O4 0.078(3) 0.039(2) 0.062(3) 0.0018(18) 0.003(2) -0.0026(19)

loop_
_atom_type_symbol
_atom_type_description
_atom_type_scat_dispersion_real
_atom_type_scat_dispersion_imag
_atom_type_scat_source
C C 0.0033 0.0016 'International Tables Vol C Tables 4.2.6.8 and 6.1.1.4'
H H 0.0000 0.0000 'International Tables Vol C Tables 4.2.6.8 and 6.1.1.4'
N N 0.0061 0.0033 'International Tables Vol C Tables 4.2.6.8 and 6.1.1.4'
O O 0.0106 0.0060 'International Tables Vol C Tables 4.2.6.8 and 6.1.1.4'
Cu Cu 0.3201 1.2651 'International Tables Vol C Tables 4.2.6.8 and 6.1.1.4'
Ar Ar 0.1743 0.2003 'International Tables Vol C Tables 4.2.6.8 and 6.1.1.4'

loop_
_geom_angle_atom_site_label_1
_geom_angle_atom_site_label_2
_geom_angle_atom_site_label_3
_geom_angle
_geom_angle_site_symmetry_1
_geom_angle_site_symmetry_3
O1 C1 O2 123.4(6) . .
O1 C1 C2 118.3(6) . .
O2 C1 C2 118.3(5) . .
C3 C2 C7 118.1(7) . .
C3 C2 C1 121.2(6) . .
C7 C2 C1 120.7(6) . .
C4 C3 C2 120.8(7) . .
C5 C4 C3 121.2(8) . .
C4 C5 C6 120.5(9) . .
C5 C6 C7 118.2(8) . .
C2 C7 C6 121.0(7) . .
O4 C8 O3 123.6(6) . .
O4 C8 C9 117.7(6) . .
O3 C8 C9 118.6(6) . .
C10 C9 C14 117.8(7) . .
C10 C9 C8 120.9(7) . .
C14 C9 C8 121.3(7) . .
C9 C10 C11 120.9(8) . .
C12 C11 C10 120.9(9) . .
C13 C12 C11 119.4(9) . .
C12 C13 C14 121.8(9) . .
C9 C14 C13 119.2(8) . .
N1 C15 C16 121.1(6) . .
N2 C16 C15 121.8(6) . .
O1 Cu1 O1 170.9(2) 2_656 .
O1 Cu1 O3 88.85(18) 2_656 .
O1 Cu1 O3 90.10(18) . .
O1 Cu1 O3 90.10(18) 2_656 2_656
O1 Cu1 O3 88.85(18) . 2_656
O3 Cu1 O3 166.8(2) . 2_656
O1 Cu1 N1 94.57(11) 2_656 .
O1 Cu1 N1 94.57(11) . .
O3 Cu1 N1 96.62(12) . .
O3 Cu1 N1 96.62(12) 2_656 .
O1 Cu1 Cu2 85.43(11) 2_656 .
O1 Cu1 Cu2 85.43(11) . .
O3 Cu1 Cu2 83.38(12) . .
O3 Cu1 Cu2 83.38(12) 2_656 .
N1 Cu1 Cu2 180.000(1) . .
O4 Cu2 O4 170.6(2) . 2_656
O4 Cu2 O2 90.00(19) . .
O4 Cu2 O2 88.94(19) 2_656 .
O4 Cu2 O2 88.94(19) . 2_656
O4 Cu2 O2 90.00(19) 2_656 2_656
O2 Cu2 O2 167.1(2) . 2_656
O4 Cu2 N2 94.71(12) . 1_565
O4 Cu2 N2 94.71(12) 2_656 1_565
O2 Cu2 N2 96.47(11) . 1_565
O2 Cu2 N2 96.47(11) 2_656 1_565
O4 Cu2 Cu1 85.29(12) . .
O4 Cu2 Cu1 85.29(12) 2_656 .
O2 Cu2 Cu1 83.53(11) . .
O2 Cu2 Cu1 83.53(11) 2_656 .
N2 Cu2 Cu1 180.000(1) 1_565 .
C15 N1 C15 117.0(7) . 2_656
C15 N1 Cu1 121.5(3) . .
C15 N1 Cu1 121.5(3) 2_656 .
C16 N2 C16 117.2(7) . 2_656
C16 N2 Cu2 121.4(3) . 1_545
C16 N2 Cu2 121.4(3) 2_656 1_545
C1 O1 Cu1 122.3(4) . .
C1 O2 Cu2 124.1(4) . .
C8 O3 Cu1 123.8(4) . .
C8 O4 Cu2 122.5(4) . .

loop_
_geom_bond_atom_site_label_1
_geom_bond_atom_site_label_2
_geom_bond_distance
_geom_bond_site_symmetry_2
C1 O1 1.263(7) .
C1 O2 1.268(7) .
C1 C2 1.465(9) .
C2 C3 1.377(8) .
C2 C7 1.384(9) .
C3 C4 1.368(9) .
C4 C5 1.342(10) .
C5 C6 1.387(11) .
C6 C7 1.399(10) .
C8 O4 1.255(7) .
C8 O3 1.260(7) .
C8 C9 1.478(9) .
C9 C10 1.372(10) .
C9 C14 1.384(10) .
C10 C11 1.376(10) .
C11 C12 1.357(11) .
C12 C13 1.317(11) .
C13 C14 1.407(10) .
C15 N1 1.333(6) .
C15 C16 1.375(7) .
C16 N2 1.321(6) .
Cu1 O1 1.952(4) 2_656
Cu1 O1 1.952(4) .
Cu1 O3 1.976(4) .
Cu1 O3 1.976(4) 2_656
Cu1 N1 2.183(6) .
Cu1 Cu2 2.5888(12) .
Cu2 O4 1.956(4) .
Cu2 O4 1.956(4) 2_656
Cu2 O2 1.959(4) .
Cu2 O2 1.959(4) 2_656
Cu2 N2 2.170(6) 1_565
N1 C15 1.333(6) 2_656
N2 C16 1.321(6) 2_656
N2 Cu2 2.170(6) 1_545

loop_
_geom_torsion_atom_site_label_1
_geom_torsion_atom_site_label_2
_geom_torsion_atom_site_label_3
_geom_torsion_atom_site_label_4
_geom_torsion
_geom_torsion_site_symmetry_1
_geom_torsion_site_symmetry_4
O1 C1 C2 C3 -173.5(6) . .
O2 C1 C2 C3 6.6(10) . .
O1 C1 C2 C7 5.7(10) . .
O2 C1 C2 C7 -174.3(6) . .
C7 C2 C3 C4 4.4(11) . .
C1 C2 C3 C4 -176.5(6) . .
C2 C3 C4 C5 -1.6(12) . .
C3 C4 C5 C6 -3.1(14) . .
C4 C5 C6 C7 4.8(14) . .
C3 C2 C7 C6 -2.6(12) . .
C1 C2 C7 C6 178.2(7) . .
C5 C6 C7 C2 -1.8(13) . .
O4 C8 C9 C10 8.2(11) . .
O3 C8 C9 C10 -173.5(7) . .
O4 C8 C9 C14 -169.7(7) . .
O3 C8 C9 C14 8.5(11) . .
C14 C9 C10 C11 -1.3(12) . .
C8 C9 C10 C11 -179.3(7) . .
C9 C10 C11 C12 2.0(14) . .
C10 C11 C12 C13 -1.7(15) . .
C11 C12 C13 C14 0.8(15) . .
C10 C9 C14 C13 0.4(12) . .
C8 C9 C14 C13 178.4(7) . .
C12 C13 C14 C9 -0.1(14) . .
N1 C15 C16 N2 -0.4(9) . .
O1 Cu1 Cu2 O4 -97.46(19) 2_656 .
O1 Cu1 Cu2 O4 82.54(19) . .
O3 Cu1 Cu2 O4 -8.09(18) . .
O3 Cu1 Cu2 O4 171.91(18) 2_656 .
N1 Cu1 Cu2 O4 103(100) . .
O1 Cu1 Cu2 O4 82.54(19) 2_656 2_656
O1 Cu1 Cu2 O4 -97.46(19) . 2_656
O3 Cu1 Cu2 O4 171.91(18) . 2_656
O3 Cu1 Cu2 O4 -8.09(18) 2_656 2_656
N1 Cu1 Cu2 O4 -77(100) . 2_656
O1 Cu1 Cu2 O2 172.00(18) 2_656 .
O1 Cu1 Cu2 O2 -8.00(18) . .
O3 Cu1 Cu2 O2 -98.63(19) . .
O3 Cu1 Cu2 O2 81.37(19) 2_656 .
N1 Cu1 Cu2 O2 13(100) . .
O1 Cu1 Cu2 O2 -8.00(18) 2_656 2_656
O1 Cu1 Cu2 O2 172.00(18) . 2_656
O3 Cu1 Cu2 O2 81.37(19) . 2_656
O3 Cu1 Cu2 O2 -98.63(19) 2_656 2_656
N1 Cu1 Cu2 O2 -167(100) . 2_656
O1 Cu1 Cu2 N2 71(100) 2_656 1_565
O1 Cu1 Cu2 N2 -109(100) . 1_565
O3 Cu1 Cu2 N2 161(100) . 1_565
O3 Cu1 Cu2 N2 -19(100) 2_656 1_565
N1 Cu1 Cu2 N2 0(64) . 1_565
C16 C15 N1 C15 0.2(4) . 2_656
C16 C15 N1 Cu1 -179.8(4) . .
O1 Cu1 N1 C15 149.2(3) 2_656 .
O1 Cu1 N1 C15 -30.8(3) . .
O3 Cu1 N1 C15 59.8(3) . .
O3 Cu1 N1 C15 -120.2(3) 2_656 .
Cu2 Cu1 N1 C15 -52(100) . .
O1 Cu1 N1 C15 -30.8(3) 2_656 2_656
O1 Cu1 N1 C15 149.2(3) . 2_656
O3 Cu1 N1 C15 -120.2(3) . 2_656
O3 Cu1 N1 C15 59.8(3) 2_656 2_656
Cu2 Cu1 N1 C15 128(100) . 2_656
C15 C16 N2 C16 0.2(4) . 2_656
C15 C16 N2 Cu2 -179.8(4) . 1_545
O2 C1 O1 Cu1 -6.0(9) . .
C2 C1 O1 Cu1 174.1(4) . .
O1 Cu1 O1 C1 9.8(5) 2_656 .
O3 Cu1 O1 C1 93.2(5) . .
O3 Cu1 O1 C1 -73.6(5) 2_656 .
N1 Cu1 O1 C1 -170.2(5) . .
Cu2 Cu1 O1 C1 9.8(5) . .
O1 C1 O2 Cu2 -5.1(9) . .
C2 C1 O2 Cu2 174.9(4) . .
O4 Cu2 O2 C1 -75.8(5) . .
O4 Cu2 O2 C1 94.8(5) 2_656 .
O2 Cu2 O2 C1 9.4(5) 2_656 .
N2 Cu2 O2 C1 -170.6(5) 1_565 .
Cu1 Cu2 O2 C1 9.4(5) . .
O4 C8 O3 Cu1 -3.0(10) . .
C9 C8 O3 Cu1 178.9(4) . .
O1 Cu1 O3 C8 94.1(5) 2_656 .
O1 Cu1 O3 C8 -76.8(5) . .
O3 Cu1 O3 C8 8.6(5) 2_656 .
N1 Cu1 O3 C8 -171.4(5) . .
Cu2 Cu1 O3 C8 8.6(5) . .
O3 C8 O4 Cu2 -8.2(10) . .
C9 C8 O4 Cu2 169.9(4) . .
O4 Cu2 O4 C8 11.1(5) 2_656 .
O2 Cu2 O4 C8 94.6(5) . .
O2 Cu2 O4 C8 -72.5(5) 2_656 .
N2 Cu2 O4 C8 -168.9(5) 1_565 .
Cu1 Cu2 O4 C8 11.1(5) . .
